data_4305458
loop_
_publ_author_name
'Sandra J. Veen'
'Soumyajit Roy'
'Yaroslav Filinchuk'
'Dmitry Chernyshov'
'Andrei V. Petukhov'
'Marjan Versluijs-Helder'
'Alfred Broersma'
'Fouad Soulimani'
'Tom Visser'
'Willem K. Kegel'

_publ_section_title
;
Extended Structure Design with Simple Molybdenum Oxide Building Blocks and
Urea As a Directing Agent
;
_journal_name_full 'Inorganic Chemistry'
_journal_page_first 6863
_journal_page_last 6866
_journal_paper_doi 10.1021/ic800444m
_journal_volume 47
_journal_year 2008
_chemical_formula_sum 'C H4 Mo N2 O4'
_chemical_formula_weight 204.00
_chemical_name_systematic
; 
 ? 
;
_space_group_IT_number 13
_symmetry_cell_setting monoclinic
_symmetry_Int_Tables_number 13
_symmetry_space_group_name_Hall '-P 2yc'
_symmetry_space_group_name_H-M 'P 1 2/c 1'
_atom_sites_solution_hydrogens geom
_atom_sites_solution_primary direct
_atom_sites_solution_secondary difmap
_audit_creation_method SHELXL-97
_cell_angle_alpha 90.00
_cell_angle_beta 91.6093(12)
_cell_angle_gamma 90.00
_cell_formula_units_Z 6
_cell_length_a 7.57090(11)
_cell_length_b 7.35570(10)
_cell_length_c 12.99040(18)
_cell_measurement_temperature 100(2)
_cell_volume 723.141(18)
_computing_cell_refinement 'CrysAlis (Oxford Diffraction, 2006)'
_computing_data_collection 'MAR345 control software (MAR, 2002)'
_computing_data_reduction 'CrysAlis (Oxford Diffraction, 2006)'
_computing_structure_refinement 'SHELXH-97 (Sheldrick, 1997)'
_computing_structure_solution 'SHELXS-97 (Sheldrick, 1990)'
_diffrn_ambient_temperature 100(1)
_diffrn_detector_area_resol_mean 6.67
_diffrn_measured_fraction_theta_full 0.930
_diffrn_measured_fraction_theta_max 0.930
_diffrn_measurement_device_type 'MAR345 Image plate'
_diffrn_measurement_method \f-scan
_diffrn_radiation_monochromator 'Si (111)'
_diffrn_radiation_source 'Beamline BM1A, SNBL, ESRF, Grenoble, France'
_diffrn_radiation_type synchrotron
_diffrn_radiation_wavelength 0.72906
_diffrn_reflns_av_R_equivalents 0.0644
_diffrn_reflns_av_sigmaI/netI 0.0354
_diffrn_reflns_limit_h_max 9
_diffrn_reflns_limit_h_min -9
_diffrn_reflns_limit_k_max 9
_diffrn_reflns_limit_k_min -9
_diffrn_reflns_limit_l_max 16
_diffrn_reflns_limit_l_min -16
_diffrn_reflns_number 9925
_diffrn_reflns_theta_full 27.57
_diffrn_reflns_theta_max 27.57
_diffrn_reflns_theta_min 3.22
_exptl_absorpt_coefficient_mu 2.641
_exptl_absorpt_correction_type empirical
_exptl_absorpt_process_details 'SADABS v.2.10 (Sheldrick, 2005)'
_exptl_crystal_density_diffrn 2.811
_exptl_crystal_density_method 'not measured'
_exptl_crystal_F_000 588
_refine_diff_density_max 0.855
_refine_diff_density_min -1.002
_refine_diff_density_rms 0.205
_refine_ls_extinction_method none
_refine_ls_goodness_of_fit_ref 1.175
_refine_ls_hydrogen_treatment mixed
_refine_ls_matrix_type full
_refine_ls_number_parameters 103
_refine_ls_number_reflns 1451
_refine_ls_number_restraints 0
_refine_ls_restrained_S_all 1.175
_refine_ls_R_factor_all 0.0414
_refine_ls_R_factor_gt 0.0366
_refine_ls_shift/su_max 0.000
_refine_ls_shift/su_mean 0.000
_refine_ls_structure_factor_coef Fsqd
_refine_ls_weighting_details 'calc w=1/[\s^2^(Fo^2^)+(0.0393P)^2^+5.3082P] where P=(Fo^2^+2Fc^2^)/3'
_refine_ls_weighting_scheme calc
_refine_ls_wR_factor_gt 0.0943
_refine_ls_wR_factor_ref 0.0976
_reflns_number_gt 1352
_reflns_number_total 1451
_reflns_threshold_expression >2sigma(I)
_cod_data_source_file ic800444m-file004.cif
_cod_data_source_block sad
_cod_original_sg_symbol_H-M 'P 2/c'
_cod_database_code 4305458

loop_
_symmetry_equiv_pos_as_xyz
'x, y, z'
'-x, y, -z+1/2'
'-x, -y, -z'
'x, -y, z-1/2'

loop_
_atom_site_label
_atom_site_type_symbol
_atom_site_fract_x
_atom_site_fract_y
_atom_site_fract_z
_atom_site_U_iso_or_equiv
_atom_site_adp_type
_atom_site_occupancy
_atom_site_symmetry_multiplicity
_atom_site_calc_flag
_atom_site_refinement_flags
_atom_site_disorder_assembly
_atom_site_disorder_group
Mo1 Mo 0.5000 0.51919(8) 0.2500 0.01145(19) Uani 1 2 d S . .
Mo2 Mo 0.82952(6) 0.24964(5) 0.16113(3) 0.00646(16) Uani 1 1 d . . .
O1U O 0.3309(6) 0.2746(6) 0.1878(3) 0.0173(9) Uani 1 1 d . . .
C1U C 0.3284(7) 0.1904(7) 0.1017(4) 0.0087(10) Uiso 1 1 d . . .
N1U N 0.2954(7) 0.0133(7) 0.0978(4) 0.0179(10) Uani 1 1 d . . .
H1U1 H 0.2751 -0.0470 0.1548 0.021 Uiso 1 1 calc R . .
H1U2 H 0.2939 -0.0439 0.0383 0.021 Uiso 1 1 calc R . .
N2U N 0.3520(7) 0.2788(8) 0.0136(4) 0.0161(10) Uani 1 1 d . . .
H2U1 H 0.3697 0.3970 0.0141 0.019 Uiso 1 1 calc R . .
H2U2 H 0.3500 0.2189 -0.0451 0.019 Uiso 1 1 calc R . .
O2U O 1.0000 0.4627(8) 0.2500 0.0192(13) Uani 1 2 d S . .
C2U C 1.0000 0.6378(10) 0.2500 0.0083(14) Uiso 1 2 d S . .
N3U N 0.9734(7) 0.7284(7) 0.1627(4) 0.0123(10) Uani 1 1 d . . .
H3U1 H 0.9556 0.6689 0.1045 0.015 Uiso 1 1 calc R . .
H3U2 H 0.9734 0.8480 0.1629 0.015 Uiso 1 1 calc R . .
O1 O 0.6641(5) 0.4431(5) 0.1474(3) 0.0126(8) Uani 1 1 d . . .
O2 O 1.0000 0.1281(7) 0.2500 0.0102(11) Uani 1 2 d S . .
O3 O 0.9457(6) 0.2955(7) 0.0535(3) 0.0223(10) Uani 1 1 d . . .
O4 O 0.7092(5) 0.0613(6) 0.1276(3) 0.0167(9) Uani 1 1 d . . .
O5 O 0.3759(7) 0.6606(7) 0.1747(5) 0.0377(15) Uani 1 1 d . . .

loop_
_atom_site_aniso_label
_atom_site_aniso_U_11
_atom_site_aniso_U_22
_atom_site_aniso_U_33
_atom_site_aniso_U_23
_atom_site_aniso_U_13
_atom_site_aniso_U_12
Mo1 0.0052(3) 0.0042(3) 0.0250(4) 0.000 0.0013(3) 0.000
Mo2 0.0060(3) 0.0072(2) 0.0062(2) -0.00019(14) 0.00099(17) -0.00095(14)
O1U 0.022(3) 0.024(2) 0.0062(18) -0.0026(16) 0.0048(17) -0.0132(17)
N1U 0.014(3) 0.014(2) 0.025(3) -0.001(2) 0.002(2) -0.0014(19)
N2U 0.010(3) 0.029(3) 0.009(2) 0.0037(19) 0.0064(19) -0.003(2)
O2U 0.012(3) 0.008(3) 0.037(4) 0.000 -0.014(3) 0.000
N3U 0.012(3) 0.014(2) 0.011(2) -0.0001(17) 0.0057(19) 0.0014(17)
O1 0.013(2) 0.0082(17) 0.0166(19) 0.0033(14) -0.0025(16) -0.0017(14)
O2 0.014(3) 0.010(2) 0.007(2) 0.000 0.001(2) 0.000
O3 0.007(2) 0.048(3) 0.013(2) 0.0122(19) 0.0039(17) 0.0027(19)
O4 0.006(2) 0.015(2) 0.029(2) -0.0087(17) 0.0015(17) -0.0033(15)
O5 0.010(3) 0.032(3) 0.071(4) 0.036(3) 0.015(2) 0.0096(19)

loop_
_atom_type_symbol
_atom_type_description
_atom_type_scat_dispersion_real
_atom_type_scat_dispersion_imag
_atom_type_scat_source
C C 0.0033 0.0016 'International Tables Vol C Tables 4.2.6.8 and 6.1.1.4'
H H 0.0000 0.0000 'International Tables Vol C Tables 4.2.6.8 and 6.1.1.4'
N N 0.0061 0.0033 'International Tables Vol C Tables 4.2.6.8 and 6.1.1.4'
O O 0.0106 0.0060 'International Tables Vol C Tables 4.2.6.8 and 6.1.1.4'
Mo Mo -1.6832 0.6857 'International Tables Vol C Tables 4.2.6.8 and 6.1.1.4'

loop_
_geom_angle_atom_site_label_1
_geom_angle_atom_site_label_2
_geom_angle_atom_site_label_3
_geom_angle
_geom_angle_site_symmetry_1
_geom_angle_site_symmetry_3
_geom_angle_publ_flag
O5 Mo1 O5 104.2(4) 2_655 . ?
O5 Mo1 O1 97.9(2) 2_655 2_655 ?
O5 Mo1 O1 102.7(2) . 2_655 ?
O5 Mo1 O1 102.7(2) 2_655 . ?
O5 Mo1 O1 97.9(2) . . ?
O1 Mo1 O1 146.3(2) 2_655 . ?
O5 Mo1 O1U 89.1(2) 2_655 2_655 ?
O5 Mo1 O1U 164.0(3) . 2_655 ?
O1 Mo1 O1U 83.98(16) 2_655 2_655 ?
O1 Mo1 O1U 70.04(15) . 2_655 ?
O5 Mo1 O1U 164.0(3) 2_655 . ?
O5 Mo1 O1U 89.1(2) . . ?
O1 Mo1 O1U 70.04(15) 2_655 . ?
O1 Mo1 O1U 83.98(16) . . ?
O1U Mo1 O1U 79.4(2) 2_655 . ?
O3 Mo2 O4 103.6(2) . . ?
O3 Mo2 O1 97.4(2) . . ?
O4 Mo2 O1 103.76(19) . . ?
O3 Mo2 O2 103.33(15) . . ?
O4 Mo2 O2 96.9(2) . . ?
O1 Mo2 O2 146.30(16) . . ?
O3 Mo2 O2U 88.96(18) . . ?
O4 Mo2 O2U 163.99(17) . . ?
O1 Mo2 O2U 84.07(15) . . ?
O2 Mo2 O2U 70.19(16) . . ?
O3 Mo2 O1U 164.1(2) . 2_655 ?
O4 Mo2 O1U 89.53(19) . 2_655 ?
O1 Mo2 O1U 70.38(16) . 2_655 ?
O2 Mo2 O1U 83.62(10) . 2_655 ?
O2U Mo2 O1U 79.88(12) . 2_655 ?
C1U O1U Mo1 132.0(4) . . ?
C1U O1U Mo2 134.4(4) . 2_655 ?
Mo1 O1U Mo2 93.59(15) . 2_655 ?
O1U C1U N1U 120.5(5) . . ?
O1U C1U N2U 121.0(5) . . ?
N1U C1U N2U 118.5(5) . . ?
C2U O2U Mo2 132.55(10) . 2_755 ?
C2U O2U Mo2 132.55(10) . . ?
Mo2 O2U Mo2 94.9(2) 2_755 . ?
O2U C2U N3U 120.2(3) . 2_755 ?
O2U C2U N3U 120.2(3) . . ?
N3U C2U N3U 119.7(7) 2_755 . ?
Mo2 O1 Mo1 126.0(2) . . ?
Mo2 O2 Mo2 124.7(3) 2_755 . ?

loop_
_geom_bond_atom_site_label_1
_geom_bond_atom_site_label_2
_geom_bond_distance
_geom_bond_site_symmetry_2
_geom_bond_publ_flag
Mo1 O5 1.695(5) 2_655 ?
Mo1 O5 1.695(5) . ?
Mo1 O1 1.930(4) 2_655 ?
Mo1 O1 1.930(4) . ?
Mo1 O1U 2.339(4) 2_655 ?
Mo1 O1U 2.339(4) . ?
Mo2 O3 1.706(4) . ?
Mo2 O4 1.708(4) . ?
Mo2 O1 1.900(4) . ?
Mo2 O2 1.927(2) . ?
Mo2 O2U 2.317(4) . ?
Mo2 O1U 2.344(4) 2_655 ?
O1U C1U 1.279(7) . ?
O1U Mo2 2.344(4) 2_655 ?
C1U N1U 1.327(7) . ?
C1U N2U 1.332(7) . ?
O2U C2U 1.288(9) . ?
O2U Mo2 2.317(4) 2_755 ?
C2U N3U 1.326(6) 2_755 ?
C2U N3U 1.326(6) . ?
O2 Mo2 1.927(2) 2_755 ?
